data_4350138
loop_
_publ_author_name
'Diaz, Armando A.'
'Young, Jackie D.'
'Khan, Masood A.'
'Wehmschulte, Rudolf J.'

_publ_section_title
;
 Facile synthesis of unsymmetrical 9-phospha- and 9-arsafluorenes.
;
_journal_issue 14
_journal_name_full 'Inorganic chemistry'
_journal_page_first 5568
_journal_page_last 5575
_journal_paper_doi 10.1021/ic051976l
_journal_volume 45
_journal_year 2006
_chemical_formula_sum 'C23 H23 P'
_chemical_formula_weight 330.38
_space_group_IT_number 2
_space_group_name_Hall '-P 1'
_space_group_name_H-M_alt 'P -1'
_symmetry_cell_setting triclinic
_symmetry_space_group_name_H-M 'P -1'
_atom_sites_solution_hydrogens geom
_atom_sites_solution_primary direct
_atom_sites_solution_secondary difmap
_audit_creation_method SHELXL-97
_cell_angle_alpha 81.312(8)
_cell_angle_beta 69.950(18)
_cell_angle_gamma 81.96(2)
_cell_formula_units_Z 4
_cell_length_a 11.069(4)
_cell_length_b 11.6728(15)
_cell_length_c 15.0716(17)
_cell_measurement_reflns_used 41
_cell_measurement_temperature 173(2)
_cell_measurement_theta_max 17.23
_cell_measurement_theta_min 4.98
_cell_volume 1800.2(8)
_computing_cell_refinement 'Bruker XSCANS'
_computing_data_collection 'Bruker XSCANS'
_computing_data_reduction 'Bruker SHELXTL'
_computing_molecular_graphics 'Bruker SHELXTL'
_computing_publication_material 'Bruker SHELXTL'
_computing_structure_refinement 'SHELXL-97 (Sheldrick, 1997)'
_computing_structure_solution 'SHELXS-97 (Sheldrick, 1990)'
_diffrn_ambient_temperature 173(2)
_diffrn_measured_fraction_theta_full 0.997
_diffrn_measured_fraction_theta_max 0.997
_diffrn_measurement_device_type 'Bruker P4'
_diffrn_measurement_method '2\q/\w scans'
_diffrn_radiation_monochromator graphite
_diffrn_radiation_source 'fine-focus sealed tube'
_diffrn_radiation_type MoK\a
_diffrn_radiation_wavelength 0.71073
_diffrn_reflns_av_R_equivalents 0.0254
_diffrn_reflns_av_sigmaI/netI 0.0307
_diffrn_reflns_limit_h_max 13
_diffrn_reflns_limit_h_min -1
_diffrn_reflns_limit_k_max 13
_diffrn_reflns_limit_k_min -13
_diffrn_reflns_limit_l_max 17
_diffrn_reflns_limit_l_min -17
_diffrn_reflns_number 7391
_diffrn_reflns_theta_full 25.00
_diffrn_reflns_theta_max 25.00
_diffrn_reflns_theta_min 1.77
_diffrn_standards_decay_% 1.7
_diffrn_standards_interval_count 97
_diffrn_standards_number 3
_exptl_absorpt_coefficient_mu 0.153
_exptl_absorpt_correction_type none
_exptl_crystal_colour colourless
_exptl_crystal_density_diffrn 1.219
_exptl_crystal_density_method 'not measured'
_exptl_crystal_description prism
_exptl_crystal_F_000 704
_exptl_crystal_size_max 0.52
_exptl_crystal_size_mid 0.48
_exptl_crystal_size_min 0.46
_refine_diff_density_max 0.313
_refine_diff_density_min -0.282
_refine_diff_density_rms 0.043
_refine_ls_extinction_coef 0.0068(8)
_refine_ls_extinction_expression Fc^*^=kFc[1+0.001xFc^2^\l^3^/sin(2\q)]^-1/4^
_refine_ls_extinction_method SHELXL
_refine_ls_goodness_of_fit_ref 1.018
_refine_ls_hydrogen_treatment mixed
_refine_ls_matrix_type full
_refine_ls_number_parameters 444
_refine_ls_number_reflns 6319
_refine_ls_number_restraints 0
_refine_ls_restrained_S_all 1.018
_refine_ls_R_factor_all 0.0440
_refine_ls_R_factor_gt 0.0387
_refine_ls_shift/su_max 0.048
_refine_ls_shift/su_mean 0.001
_refine_ls_structure_factor_coef Fsqd
_refine_ls_weighting_details 'calc w=1/[\s^2^(Fo^2^)+(0.0452P)^2^+1.1584P] where P=(Fo^2^+2Fc^2^)/3'
_refine_ls_weighting_scheme calc
_refine_ls_wR_factor_gt 0.1042
_refine_ls_wR_factor_ref 0.1087
_reflns_number_gt 5631
_reflns_number_total 6319
_reflns_threshold_expression >2sigma(I)
_cod_data_source_file ic051976lsi20051115_031734.cif
_cod_data_source_block rw238a_COMPOUND_11
_cod_depositor_comments
;
The following automatic conversions were performed:

data item '_symmetry_cell_setting' value 'Triclinic' was changed to
'triclinic' in accordance with the
/home/saulius/struct/COD-crude-data/automatic-downloads/DataCite-retrospective/ACS/depositions/lib/dictionaries/cif_core.dic
dictionary named 'cif_core.dic' version 2.4.2 last updated on
2011-04-26.

Automatic conversion script
Id: cif_fix_values 6909 2019-04-08 15:41:33Z antanas 
;
_cod_original_cell_volume 1800.2(7)
_cod_original_sg_symbol_H-M P-1
_cod_database_code 4350138

loop_
_symmetry_equiv_pos_as_xyz
'x, y, z'
'-x, -y, -z'

loop_
_atom_site_label
_atom_site_type_symbol
_atom_site_fract_x
_atom_site_fract_y
_atom_site_fract_z
_atom_site_U_iso_or_equiv
_atom_site_adp_type
_atom_site_occupancy
_atom_site_symmetry_multiplicity
_atom_site_calc_flag
_atom_site_refinement_flags
P1 P 0.33898(4) 0.81633(4) 0.02354(3) 0.02483(13) Uani 1 1 d .
C1 C 0.0319(2) 0.45415(19) -0.13485(17) 0.0486(5) Uani 1 1 d .
H1A H 0.0392 0.3734 -0.1062 0.073 Uiso 1 1 calc R
H1B H 0.0418 0.4551 -0.2021 0.073 Uiso 1 1 calc R
H1C H -0.0530 0.4924 -0.1018 0.073 Uiso 1 1 calc R
C2 C 0.1363(2) 0.51806(17) -0.12628(13) 0.0358(4) Uani 1 1 d .
C3 C 0.2541(2) 0.45909(16) -0.12538(13) 0.0369(4) Uani 1 1 d .
H3A H 0.2678 0.3775 -0.1290 0.044 Uiso 1 1 calc R
C4 C 0.35207(19) 0.51631(16) -0.11937(13) 0.0335(4) Uani 1 1 d .
C5 C 0.4803(2) 0.45149(18) -0.12062(16) 0.0440(5) Uani 1 1 d .
H5A H 0.4748 0.3676 -0.1162 0.066 Uiso 1 1 calc R
H5B H 0.5022 0.4686 -0.0665 0.066 Uiso 1 1 calc R
H5C H 0.5474 0.4761 -0.1800 0.066 Uiso 1 1 calc R
C6 C 0.33074(18) 0.63566(16) -0.11365(12) 0.0299(4) Uani 1 1 d .
H6A H 0.3980 0.6758 -0.1108 0.036 Uiso 1 1 calc R
C7 C 0.21301(17) 0.69779(15) -0.11198(11) 0.0271(4) Uani 1 1 d .
C8 C 0.11665(18) 0.63709(16) -0.11886(12) 0.0321(4) Uani 1 1 d .
H8A H 0.0361 0.6781 -0.1184 0.038 Uiso 1 1 calc R
C9 C 0.18907(16) 0.82552(15) -0.10434(12) 0.0263(4) Uani 1 1 d .
C10 C 0.11630(17) 0.89510(16) -0.15552(13) 0.0314(4) Uani 1 1 d .
H10A H 0.0847 0.8601 -0.1951 0.038 Uiso 1 1 calc R
C11 C 0.08927(18) 1.01390(17) -0.14982(13) 0.0347(4) Uani 1 1 d .
H11A H 0.0401 1.0589 -0.1858 0.042 Uiso 1 1 calc R
C12 C 0.13300(18) 1.06758(16) -0.09244(13) 0.0325(4) Uani 1 1 d .
H12A H 0.1140 1.1490 -0.0887 0.039 Uiso 1 1 calc R
C13 C 0.20530(16) 1.00084(15) -0.04021(12) 0.0274(4) Uani 1 1 d .
C14 C 0.23571(16) 0.88032(15) -0.04730(11) 0.0247(4) Uani 1 1 d .
C15 C 0.25458(17) 1.04302(15) 0.02675(12) 0.0279(4) Uani 1 1 d .
C16 C 0.23960(18) 1.15672(16) 0.04959(13) 0.0331(4) Uani 1 1 d .
H16A H 0.1926 1.2163 0.0210 0.040 Uiso 1 1 calc R
C17 C 0.29348(19) 1.18288(17) 0.11416(13) 0.0353(4) Uani 1 1 d .
C18 C 0.2774(2) 1.30545(19) 0.13966(17) 0.0503(6) Uani 1 1 d .
H18A H 0.3500 1.3178 0.1592 0.076 Uiso 1 1 calc R
H18B H 0.1964 1.3174 0.1921 0.076 Uiso 1 1 calc R
H18C H 0.2753 1.3608 0.0843 0.076 Uiso 1 1 calc R
C19 C 0.36365(18) 1.09464(17) 0.15428(13) 0.0347(4) Uani 1 1 d .
H19A H 0.4007 1.1130 0.1981 0.042 Uiso 1 1 calc R
C20 C 0.38140(17) 0.98056(16) 0.13240(12) 0.0309(4) Uani 1 1 d .
C21 C 0.4589(2) 0.88718(18) 0.17605(14) 0.0388(5) Uani 1 1 d .
H21A H 0.5157 0.9233 0.1991 0.058 Uiso 1 1 calc R
H21B H 0.5113 0.8360 0.1282 0.058 Uiso 1 1 calc R
H21C H 0.4003 0.8415 0.2293 0.058 Uiso 1 1 calc R
C22 C 0.32370(16) 0.95499(15) 0.06919(12) 0.0263(4) Uani 1 1 d .
C23 C 0.22537(18) 0.73184(16) 0.12301(13) 0.0329(4) Uani 1 1 d .
H23A H 0.2606 0.7116 0.1754 0.049 Uiso 1 1 calc R
H23B H 0.2131 0.6604 0.1016 0.049 Uiso 1 1 calc R
H23C H 0.1422 0.7786 0.1448 0.049 Uiso 1 1 calc R
P2 P 0.15324(4) 0.18066(4) 0.51701(3) 0.02537(13) Uani 1 1 d .
C24 C -0.09856(18) 0.05595(18) 0.66245(14) 0.0388(5) Uani 1 1 d .
H24A H -0.1728 0.0097 0.6833 0.058 Uiso 1 1 calc R
H24B H -0.1097 0.1199 0.6148 0.058 Uiso 1 1 calc R
H24C H -0.0925 0.0879 0.7171 0.058 Uiso 1 1 calc R
C25 C 0.02327(17) -0.02029(16) 0.61962(12) 0.0292(4) Uani 1 1 d .
C26 C 0.02729(19) -0.14097(17) 0.63783(13) 0.0332(4) Uani 1 1 d .
H26A H -0.0479 -0.1749 0.6795 0.040 Uiso 1 1 calc R
C27 C 0.13741(19) -0.21409(16) 0.59724(13) 0.0327(4) Uani 1 1 d .
C28 C 0.1365(2) -0.34431(18) 0.61990(16) 0.0464(5) Uani 1 1 d .
H28A H 0.0511 -0.3665 0.6272 0.070 Uiso 1 1 calc R
H28B H 0.1556 -0.3687 0.6792 0.070 Uiso 1 1 calc R
H28C H 0.2021 -0.3824 0.5681 0.070 Uiso 1 1 calc R
C29 C 0.24715(18) -0.16513(15) 0.53543(13) 0.0302(4) Uani 1 1 d .
H29A H 0.3228 -0.2137 0.5068 0.036 Uiso 1 1 calc R
C30 C 0.24612(17) -0.04447(15) 0.51546(12) 0.0255(4) Uani 1 1 d .
C31 C 0.13548(16) 0.02750(15) 0.55876(12) 0.0257(4) Uani 1 1 d .
C32 C 0.35192(16) 0.02119(15) 0.44923(12) 0.0252(4) Uani 1 1 d .
C33 C 0.47349(17) -0.02602(15) 0.39714(13) 0.0293(4) Uani 1 1 d .
H33A H 0.4943 -0.1080 0.4010 0.035 Uiso 1 1 calc R
C34 C 0.56409(17) 0.04791(16) 0.33947(13) 0.0306(4) Uani 1 1 d .
H34A H 0.6473 0.0164 0.3034 0.037 Uiso 1 1 calc R
C35 C 0.53394(17) 0.16746(16) 0.33413(12) 0.0288(4) Uani 1 1 d .
H35A H 0.5977 0.2165 0.2946 0.035 Uiso 1 1 calc R
C36 C 0.41261(16) 0.21798(15) 0.38520(12) 0.0256(4) Uani 1 1 d .
C37 C 0.32023(16) 0.14266(15) 0.44300(12) 0.0249(4) Uani 1 1 d .
C38 C 0.38604(17) 0.34712(15) 0.37850(12) 0.0266(4) Uani 1 1 d .
C39 C 0.48121(18) 0.41612(16) 0.37503(12) 0.0296(4) Uani 1 1 d .
H39A H 0.5633 0.3798 0.3757 0.036 Uiso 1 1 calc R
C40 C 0.45861(19) 0.53698(16) 0.37065(12) 0.0325(4) Uani 1 1 d .
C41 C 0.5631(2) 0.60950(18) 0.36678(15) 0.0413(5) Uani 1 1 d .
H41A H 0.5590 0.6818 0.3249 0.062 Uiso 1 1 calc R
H41B H 0.6477 0.5658 0.3421 0.062 Uiso 1 1 calc R
H41C H 0.5505 0.6281 0.4308 0.062 Uiso 1 1 calc R
C42 C 0.33775(19) 0.58866(16) 0.37031(13) 0.0334(4) Uani 1 1 d .
H42A H 0.3208 0.6709 0.3687 0.040 Uiso 1 1 calc R
C43 C 0.24117(18) 0.52319(16) 0.37228(12) 0.0312(4) Uani 1 1 d .
C44 C 0.1112(2) 0.58042(18) 0.37109(16) 0.0422(5) Uani 1 1 d .
H44A H 0.1023 0.6615 0.3841 0.063 Uiso 1 1 calc R
H44B H 0.0431 0.5387 0.4199 0.063 Uiso 1 1 calc R
H44C H 0.1035 0.5784 0.3085 0.063 Uiso 1 1 calc R
C45 C 0.26689(17) 0.40291(15) 0.37566(12) 0.0294(4) Uani 1 1 d .
H45A H 0.2019 0.3574 0.3761 0.035 Uiso 1 1 calc R
C46 C 0.18052(18) 0.23500(16) 0.61707(13) 0.0330(4) Uani 1 1 d .
H46A H 0.0998 0.2380 0.6709 0.049 Uiso 1 1 calc R
H46B H 0.2096 0.3132 0.5971 0.049 Uiso 1 1 calc R
H46C H 0.2467 0.1826 0.6362 0.049 Uiso 1 1 calc R

loop_
_atom_site_aniso_label
_atom_site_aniso_U_11
_atom_site_aniso_U_22
_atom_site_aniso_U_33
_atom_site_aniso_U_23
_atom_site_aniso_U_13
_atom_site_aniso_U_12
P1 0.0240(2) 0.0267(2) 0.0241(2) -0.00308(17) -0.00783(18) -0.00355(17)
C1 0.0584(14) 0.0435(12) 0.0502(13) -0.0030(10) -0.0202(11) -0.0218(11)
C2 0.0471(11) 0.0356(10) 0.0266(9) -0.0014(8) -0.0117(8) -0.0137(9)
C3 0.0549(12) 0.0275(9) 0.0272(9) -0.0028(7) -0.0116(9) -0.0058(9)
C4 0.0432(11) 0.0325(10) 0.0235(9) -0.0043(7) -0.0101(8) 0.0003(8)
C5 0.0527(13) 0.0372(11) 0.0428(12) -0.0107(9) -0.0195(10) 0.0098(9)
C6 0.0339(10) 0.0324(9) 0.0242(9) -0.0048(7) -0.0098(7) -0.0031(8)
C7 0.0332(9) 0.0298(9) 0.0181(8) -0.0031(7) -0.0074(7) -0.0048(7)
C8 0.0348(10) 0.0356(10) 0.0265(9) -0.0028(7) -0.0102(8) -0.0063(8)
C9 0.0245(8) 0.0307(9) 0.0219(8) -0.0025(7) -0.0050(7) -0.0036(7)
C10 0.0312(9) 0.0365(10) 0.0281(9) -0.0036(7) -0.0118(8) -0.0032(8)
C11 0.0348(10) 0.0370(10) 0.0322(10) 0.0020(8) -0.0151(8) 0.0011(8)
C12 0.0343(10) 0.0266(9) 0.0338(10) -0.0006(7) -0.0095(8) -0.0009(8)
C13 0.0266(9) 0.0280(9) 0.0244(8) -0.0006(7) -0.0040(7) -0.0060(7)
C14 0.0234(8) 0.0263(8) 0.0217(8) -0.0005(6) -0.0041(7) -0.0036(7)
C15 0.0270(9) 0.0280(9) 0.0258(9) -0.0033(7) -0.0025(7) -0.0085(7)
C16 0.0342(10) 0.0285(9) 0.0326(10) -0.0029(7) -0.0043(8) -0.0080(8)
C17 0.0363(10) 0.0336(10) 0.0321(10) -0.0081(8) 0.0002(8) -0.0155(8)
C18 0.0623(15) 0.0370(12) 0.0534(13) -0.0147(10) -0.0131(11) -0.0152(10)
C19 0.0339(10) 0.0419(11) 0.0294(9) -0.0076(8) -0.0048(8) -0.0173(8)
C20 0.0282(9) 0.0378(10) 0.0253(9) -0.0040(7) -0.0034(7) -0.0124(8)
C21 0.0391(11) 0.0461(12) 0.0375(11) -0.0067(9) -0.0183(9) -0.0085(9)
C22 0.0232(8) 0.0300(9) 0.0236(8) -0.0026(7) -0.0029(7) -0.0086(7)
C23 0.0354(10) 0.0310(9) 0.0315(10) 0.0020(8) -0.0103(8) -0.0087(8)
P2 0.0229(2) 0.0266(2) 0.0271(2) -0.00291(17) -0.00832(18) -0.00398(17)
C24 0.0298(10) 0.0474(12) 0.0380(11) -0.0041(9) -0.0073(8) -0.0102(9)
C25 0.0306(9) 0.0380(10) 0.0231(8) -0.0023(7) -0.0114(7) -0.0115(8)
C26 0.0380(10) 0.0410(11) 0.0253(9) 0.0016(8) -0.0125(8) -0.0187(8)
C27 0.0468(11) 0.0312(10) 0.0272(9) -0.0002(7) -0.0184(8) -0.0139(8)
C28 0.0612(14) 0.0339(11) 0.0438(12) 0.0023(9) -0.0142(10) -0.0186(10)
C29 0.0366(10) 0.0289(9) 0.0286(9) -0.0046(7) -0.0138(8) -0.0057(8)
C30 0.0299(9) 0.0280(9) 0.0225(8) -0.0026(7) -0.0119(7) -0.0076(7)
C31 0.0280(9) 0.0291(9) 0.0243(8) -0.0026(7) -0.0124(7) -0.0076(7)
C32 0.0278(9) 0.0277(9) 0.0236(8) -0.0040(7) -0.0116(7) -0.0049(7)
C33 0.0331(10) 0.0252(9) 0.0305(9) -0.0058(7) -0.0114(8) -0.0008(7)
C34 0.0260(9) 0.0357(10) 0.0290(9) -0.0078(7) -0.0071(7) 0.0002(7)
C35 0.0269(9) 0.0319(9) 0.0274(9) -0.0026(7) -0.0072(7) -0.0069(7)
C36 0.0268(9) 0.0288(9) 0.0237(8) -0.0026(7) -0.0106(7) -0.0055(7)
C37 0.0250(8) 0.0274(9) 0.0247(8) -0.0038(7) -0.0107(7) -0.0033(7)
C38 0.0301(9) 0.0289(9) 0.0199(8) -0.0012(7) -0.0064(7) -0.0063(7)
C39 0.0316(9) 0.0316(9) 0.0264(9) -0.0029(7) -0.0094(7) -0.0060(7)
C40 0.0422(11) 0.0324(10) 0.0236(9) -0.0040(7) -0.0081(8) -0.0117(8)
C41 0.0485(12) 0.0358(11) 0.0430(12) -0.0078(9) -0.0139(10) -0.0143(9)
C42 0.0444(11) 0.0260(9) 0.0261(9) -0.0033(7) -0.0065(8) -0.0040(8)
C43 0.0342(10) 0.0305(9) 0.0238(9) -0.0001(7) -0.0046(7) -0.0027(8)
C44 0.0379(11) 0.0350(11) 0.0454(12) 0.0053(9) -0.0090(9) 0.0009(9)
C45 0.0306(9) 0.0297(9) 0.0265(9) 0.0006(7) -0.0079(7) -0.0067(7)
C46 0.0338(10) 0.0340(10) 0.0330(10) -0.0100(8) -0.0103(8) -0.0041(8)

loop_
_atom_type_symbol
_atom_type_description
_atom_type_scat_dispersion_real
_atom_type_scat_dispersion_imag
_atom_type_scat_source
C C 0.0033 0.0016 'International Tables Vol C Tables 4.2.6.8 and 6.1.1.4'
H H 0.0000 0.0000 'International Tables Vol C Tables 4.2.6.8 and 6.1.1.4'
P P 0.1023 0.0942 'International Tables Vol C Tables 4.2.6.8 and 6.1.1.4'

loop_
_geom_angle_atom_site_label_1
_geom_angle_atom_site_label_2
_geom_angle_atom_site_label_3
_geom_angle
C22 P1 C14 89.99(8)
C22 P1 C23 102.62(8)
C14 P1 C23 101.46(8)
C3 C2 C8 118.54(18)
C3 C2 C1 120.67(18)
C8 C2 C1 120.79(19)
C4 C3 C2 121.65(18)
C3 C4 C6 118.66(18)
C3 C4 C5 120.98(18)
C6 C4 C5 120.35(18)
C4 C6 C7 121.62(17)
C6 C7 C8 118.04(17)
C6 C7 C9 121.77(16)
C8 C7 C9 120.18(16)
C2 C8 C7 121.46(18)
C10 C9 C14 117.75(16)
C10 C9 C7 119.12(16)
C14 C9 C7 123.13(15)
C11 C10 C9 121.55(17)
C12 C11 C10 120.79(17)
C11 C12 C13 119.17(17)
C12 C13 C14 120.37(16)
C12 C13 C15 126.12(16)
C14 C13 C15 113.49(15)
C9 C14 C13 120.32(16)
C9 C14 P1 128.66(13)
C13 C14 P1 111.01(13)
C16 C15 C22 119.92(17)
C16 C15 C13 127.05(17)
C22 C15 C13 113.02(15)
C17 C16 C15 120.04(18)
C16 C17 C19 119.15(17)
C16 C17 C18 120.46(19)
C19 C17 C18 120.38(19)
C20 C19 C17 122.27(18)
C19 C20 C22 117.89(18)
C19 C20 C21 121.13(17)
C22 C20 C21 120.98(17)
C20 C22 C15 120.68(16)
C20 C22 P1 126.88(14)
C15 C22 P1 112.18(13)
C31 P2 C37 89.82(8)
C31 P2 C46 102.37(8)
C37 P2 C46 100.66(8)
C26 C25 C31 117.65(17)
C26 C25 C24 121.12(16)
C31 C25 C24 121.22(17)
C25 C26 C27 122.54(17)
C29 C27 C26 119.00(17)
C29 C27 C28 120.73(18)
C26 C27 C28 120.27(18)
C27 C29 C30 119.86(17)
C29 C30 C31 120.21(16)
C29 C30 C32 126.81(16)
C31 C30 C32 112.96(15)
C25 C31 C30 120.69(16)
C25 C31 P2 126.58(14)
C30 C31 P2 112.45(13)
C33 C32 C37 120.56(16)
C33 C32 C30 126.13(16)
C37 C32 C30 113.31(15)
C34 C33 C32 119.21(16)
C35 C34 C33 120.43(17)
C34 C35 C36 121.93(16)
C35 C36 C37 117.55(16)
C35 C36 C38 119.80(15)
C37 C36 C38 122.64(15)
C32 C37 C36 120.30(16)
C32 C37 P2 111.38(12)
C36 C37 P2 128.32(13)
C39 C38 C45 118.04(16)
C39 C38 C36 120.11(16)
C45 C38 C36 121.86(15)
C40 C39 C38 121.53(17)
C42 C40 C39 118.52(17)
C42 C40 C41 120.99(17)
C39 C40 C41 120.49(18)
C43 C42 C40 121.67(17)
C42 C43 C45 118.53(17)
C42 C43 C44 121.08(17)
C45 C43 C44 120.39(17)
C43 C45 C38 121.67(17)

loop_
_geom_bond_atom_site_label_1
_geom_bond_atom_site_label_2
_geom_bond_distance
P1 C22 1.8170(18)
P1 C14 1.8335(18)
P1 C23 1.8464(19)
C1 C2 1.510(3)
C2 C3 1.390(3)
C2 C8 1.391(3)
C3 C4 1.385(3)
C4 C6 1.391(3)
C4 C5 1.508(3)
C6 C7 1.394(3)
C7 C8 1.400(3)
C7 C9 1.492(2)
C9 C10 1.399(3)
C9 C14 1.406(2)
C10 C11 1.386(3)
C11 C12 1.382(3)
C12 C13 1.393(3)
C13 C14 1.411(2)
C13 C15 1.470(2)
C15 C16 1.395(2)
C15 C22 1.403(3)
C16 C17 1.391(3)
C17 C19 1.393(3)
C17 C18 1.508(3)
C19 C20 1.391(3)
C20 C22 1.401(2)
C20 C21 1.505(3)
P2 C31 1.8177(18)
P2 C37 1.8342(18)
P2 C46 1.8501(18)
C24 C25 1.506(3)
C25 C26 1.391(3)
C25 C31 1.398(2)
C26 C27 1.394(3)
C27 C29 1.388(3)
C27 C28 1.507(3)
C29 C30 1.394(2)
C30 C31 1.401(3)
C30 C32 1.474(2)
C32 C33 1.389(3)
C32 C37 1.409(2)
C33 C34 1.387(3)
C34 C35 1.385(3)
C35 C36 1.397(2)
C36 C37 1.409(2)
C36 C38 1.490(2)
C38 C39 1.396(2)
C38 C45 1.398(3)
C39 C40 1.393(3)
C40 C42 1.390(3)
C40 C41 1.507(3)
C42 C43 1.388(3)
C43 C45 1.390(3)
C43 C44 1.504(3)

loop_
_geom_torsion_atom_site_label_1
_geom_torsion_atom_site_label_2
_geom_torsion_atom_site_label_3
_geom_torsion_atom_site_label_4
_geom_torsion
C8 C2 C3 C4 -1.4(3)
C1 C2 C3 C4 178.78(18)
C2 C3 C4 C6 0.3(3)
C2 C3 C4 C5 -178.66(18)
C3 C4 C6 C7 1.3(3)
C5 C4 C6 C7 -179.74(17)
C4 C6 C7 C8 -1.7(3)
C4 C6 C7 C9 179.04(16)
C3 C2 C8 C7 0.9(3)
C1 C2 C8 C7 -179.25(17)
C6 C7 C8 C2 0.6(3)
C9 C7 C8 C2 179.85(16)
C6 C7 C9 C10 142.30(17)
C8 C7 C9 C10 -36.9(2)
C6 C7 C9 C14 -38.1(2)
C8 C7 C9 C14 142.68(17)
C14 C9 C10 C11 -0.7(3)
C7 C9 C10 C11 178.90(16)
C9 C10 C11 C12 -0.4(3)
C10 C11 C12 C13 0.2(3)
C11 C12 C13 C14 1.3(3)
C11 C12 C13 C15 -177.43(17)
C10 C9 C14 C13 2.2(2)
C7 C9 C14 C13 -177.45(15)
C10 C9 C14 P1 -176.92(13)
C7 C9 C14 P1 3.4(2)
C12 C13 C14 C9 -2.5(2)
C15 C13 C14 C9 176.37(15)
C12 C13 C14 P1 176.77(13)
C15 C13 C14 P1 -4.38(18)
C22 P1 C14 C9 -175.73(16)
C23 P1 C14 C9 -72.86(17)
C22 P1 C14 C13 5.09(13)
C23 P1 C14 C13 107.97(13)
C12 C13 C15 C16 -0.7(3)
C14 C13 C15 C16 -179.51(17)
C12 C13 C15 C22 179.64(16)
C14 C13 C15 C22 0.9(2)
C22 C15 C16 C17 0.2(3)
C13 C15 C16 C17 -179.40(17)
C15 C16 C17 C19 0.9(3)
C15 C16 C17 C18 -179.74(17)
C16 C17 C19 C20 -0.3(3)
C18 C17 C19 C20 -179.69(18)
C17 C19 C20 C22 -1.3(3)
C17 C19 C20 C21 179.33(17)
C19 C20 C22 C15 2.4(2)
C21 C20 C22 C15 -178.23(16)
C19 C20 C22 P1 176.20(13)
C21 C20 C22 P1 -4.5(2)
C16 C15 C22 C20 -1.9(2)
C13 C15 C22 C20 177.75(15)
C16 C15 C22 P1 -176.53(13)
C13 C15 C22 P1 3.13(18)
C14 P1 C22 C20 -178.89(16)
C23 P1 C22 C20 79.37(16)
C14 P1 C22 C15 -4.67(13)
C23 P1 C22 C15 -106.41(13)
C31 C25 C26 C27 -0.6(3)
C24 C25 C26 C27 178.18(17)
C25 C26 C27 C29 -0.7(3)
C25 C26 C27 C28 179.70(17)
C26 C27 C29 C30 0.5(3)
C28 C27 C29 C30 -179.93(17)
C27 C29 C30 C31 1.1(3)
C27 C29 C30 C32 -177.57(16)
C26 C25 C31 C30 2.1(2)
C24 C25 C31 C30 -176.64(16)
C26 C25 C31 P2 175.57(13)
C24 C25 C31 P2 -3.2(2)
C29 C30 C31 C25 -2.4(2)
C32 C30 C31 C25 176.40(15)
C29 C30 C31 P2 -176.70(13)
C32 C30 C31 P2 2.12(18)
C37 P2 C31 C25 -176.61(16)
C46 P2 C31 C25 82.51(16)
C37 P2 C31 C30 -2.74(13)
C46 P2 C31 C30 -103.61(13)
C29 C30 C32 C33 -2.3(3)
C31 C30 C32 C33 179.01(16)
C29 C30 C32 C37 178.71(16)
C31 C30 C32 C37 0.0(2)
C37 C32 C33 C34 0.6(3)
C30 C32 C33 C34 -178.33(16)
C32 C33 C34 C35 0.3(3)
C33 C34 C35 C36 -0.5(3)
C34 C35 C36 C37 -0.2(3)
C34 C35 C36 C38 178.73(16)
C33 C32 C37 C36 -1.3(2)
C30 C32 C37 C36 177.78(15)
C33 C32 C37 P2 178.86(13)
C30 C32 C37 P2 -2.06(18)
C35 C36 C37 C32 1.0(2)
C38 C36 C37 C32 -177.82(15)
C35 C36 C37 P2 -179.14(13)
C38 C36 C37 P2 2.0(2)
C31 P2 C37 C32 2.70(12)
C46 P2 C37 C32 105.26(13)
C31 P2 C37 C36 -177.13(16)
C46 P2 C37 C36 -74.57(17)
C35 C36 C38 C39 -38.9(2)
C37 C36 C38 C39 139.97(17)
C35 C36 C38 C45 141.25(17)
C37 C36 C38 C45 -39.9(2)
C45 C38 C39 C40 1.2(3)
C36 C38 C39 C40 -178.72(16)
C38 C39 C40 C42 0.4(3)
C38 C39 C40 C41 -179.88(17)
C39 C40 C42 C43 -1.3(3)
C41 C40 C42 C43 178.93(17)
C40 C42 C43 C45 0.7(3)
C40 C42 C43 C44 -179.50(17)
C42 C43 C45 C38 0.9(3)
C44 C43 C45 C38 -178.88(17)
C39 C38 C45 C43 -1.8(3)
C36 C38 C45 C43 178.04(16)
